data_4321098
loop_
_publ_author_name
'Enrique Colacio'
'Mustapha Ghazi'
'Raikko Kivek\"as'
'Jos\'e Mar\'ia Moreno'

_publ_contact_author
;
     J.M. Moreno
     Departamento de Qu\'imica Inorg\'anica.
     Facultad de Ciencias.
     Universidad de Granada
     18071-Granada
     SPAIN
;
_publ_contact_author_email jmoreno@ugr.es
_publ_contact_author_fax +34-958-248526
_publ_contact_author_phone +34-958-243236
_publ_section_title
;
 Helical-Chain Copper(II) Complexes and a Cyclic Tetranuclear Copper(II)
 Complex with Single Syn-Anti Carboxylate Bridges and Ferromagnetic
 Exchange Interactions
;
_journal_name_full 'Inorganic Chemistry'
_journal_page_first 2882
_journal_page_last 2890
_journal_paper_doi 10.1021/ic991209k
_journal_volume 39
_journal_year 2000
_chemical_formula_sum 'C7 H10 Cl Cu N3 O7'
_chemical_formula_weight 347.17
_chemical_name_systematic
; 
 ? 
;
_space_group_IT_number 15
_symmetry_cell_setting monoclinic
_symmetry_space_group_name_Hall '-C 2yc'
_symmetry_space_group_name_H-M 'C 1 2/c 1'
_atom_sites_solution_hydrogens geom
_atom_sites_solution_primary direct
_atom_sites_solution_secondary difmap
_audit_creation_method SHELXL
_cell_angle_alpha 90.00
_cell_angle_beta 95.77(3)
_cell_angle_gamma 90.00
_cell_formula_units_Z 8
_cell_length_a 14.606(3)
_cell_length_b 7.704(2)
_cell_length_c 21.836(4)
_cell_measurement_reflns_used 25
_cell_measurement_temperature 293(2)
_cell_measurement_theta_max 22.5
_cell_measurement_theta_min 12.5
_cell_volume 2444.6(9)
_computing_cell_refinement 'STADI4 (STOE, 1995)'
_computing_data_collection 'STADI4 (STOE, 1995)'
_computing_data_reduction 'X-RED  (STOE, 1995)'
_computing_molecular_graphics 'SHELXTL-PC V5.0 (Siemens, 1994)'
_computing_publication_material 'SHELXTL-PC V5.0 (Siemens, 1994)'
_computing_structure_refinement 'SHELXL-93 (Sheldrick, 1993)'
_computing_structure_solution 'SHELXS-86 (Sheldrick, 1990)'
_diffrn_ambient_temperature 293(2)
_diffrn_measurement_device 'STOE-Siemens STADI4-4-circle'
_diffrn_measurement_method \w--2\q
_diffrn_radiation_monochromator graphite
_diffrn_radiation_source 'fine-focus sealed tube'
_diffrn_radiation_type MoK\a
_diffrn_radiation_wavelength 0.71073
_diffrn_reflns_av_R_equivalents 0.0025
_diffrn_reflns_av_sigmaI/netI 0.0205
_diffrn_reflns_limit_h_max 21
_diffrn_reflns_limit_h_min -22
_diffrn_reflns_limit_k_max 11
_diffrn_reflns_limit_k_min 0
_diffrn_reflns_limit_l_max 33
_diffrn_reflns_limit_l_min 0
_diffrn_reflns_number 8850
_diffrn_reflns_theta_max 32.52
_diffrn_reflns_theta_min 1.87
_diffrn_standards_decay_% 3.7
_diffrn_standards_interval_time 7200
_diffrn_standards_number 4
_exptl_absorpt_coefficient_mu 2.039
_exptl_absorpt_correction_T_max 293(2)
_exptl_absorpt_correction_T_min 293(2)
_exptl_absorpt_correction_type psi-scan
_exptl_crystal_colour Blue
_exptl_crystal_density_diffrn 1.887
_exptl_crystal_description Prismatic
_exptl_crystal_F_000 1400
_exptl_crystal_size_max 0.55
_exptl_crystal_size_mid 0.55
_exptl_crystal_size_min 0.40
_refine_diff_density_max 0.536
_refine_diff_density_min -1.011
_refine_diff_density_rms 0.110
_refine_ls_extinction_method none
_refine_ls_goodness_of_fit_all 0.936
_refine_ls_goodness_of_fit_obs 0.900
_refine_ls_hydrogen_treatment riding
_refine_ls_matrix_type full
_refine_ls_number_parameters 212
_refine_ls_number_reflns 4366
_refine_ls_number_restraints 0
_refine_ls_restrained_S_all 1.002
_refine_ls_restrained_S_obs 0.900
_refine_ls_R_factor_all 0.0733
_refine_ls_R_factor_obs 0.0472
_refine_ls_shift/esd_max -1.272
_refine_ls_shift/esd_mean 0.146
_refine_ls_structure_factor_coef Fsqd
_refine_ls_weighting_details 'w=1/[\s^2^(Fo^2^)+(0.0903P)^2^+4.7896P] where P=(Fo^2^+2Fc^2^)/3'
_refine_ls_weighting_scheme calc
_refine_ls_wR_factor_all 0.1597
_refine_ls_wR_factor_obs 0.1217
_reflns_number_observed 3164
_reflns_number_total 4425
_reflns_observed_criterion >2sigma(I)
_cod_data_source_file ic991209k_1.cif
_cod_data_source_block complex1{[Cu(L1)(H2O)](ClO4)}n
_cod_depositor_comments
;
The following automatic conversions were performed:

'_symmetry_cell_setting' value 'Monoclinic' changed to 'monoclinic'
according to the built-in table from CIF Core dictionary named
'cif_core.dic' version 2.4.1 from 2010-06-29.

Automatic conversion script
Id: cif_fix_values 1646 2011-03-28 12:23:43Z adriana 

The following automatic conversions were performed:

'_refine_ls_weighting_scheme' value 'calc
w=1/[\s^2^(Fo^2^)+(0.0903P)^2^+4.7896P] where P=(Fo^2^+2Fc^2^)/3' was
changed to 'calc'. New tag '_refine_ls_weighting_details' was
created. The value of the new tag was set to
'w=1/[\s^2^(Fo^2^)+(0.0903P)^2^+4.7896P] where P=(Fo^2^+2Fc^2^)/3'.

Automatic conversion script
Id: cif_fix_values 3143 2015-03-26 13:38:13Z robertas 
;
_cod_database_code 4321098

loop_
_symmetry_equiv_pos_as_xyz
'x, y, z'
'-x, y, -z+1/2'
'x+1/2, y+1/2, z'
'-x+1/2, y+1/2, -z+1/2'
'-x, -y, -z'
'x, -y, z-1/2'
'-x+1/2, -y+1/2, -z'
'x+1/2, -y+1/2, z-1/2'

loop_
_atom_site_aniso_label
_atom_site_aniso_U_11
_atom_site_aniso_U_22
_atom_site_aniso_U_33
_atom_site_aniso_U_23
_atom_site_aniso_U_13
_atom_site_aniso_U_12
Cu1 0.0417(2) 0.0331(2) 0.0420(2) -0.00003(13) -0.00773(12) -0.00316(12)
N1 0.0466(12) 0.0321(11) 0.0525(13) -0.0002(9) 0.0002(10) -0.0010(9)
C2 0.0497(14) 0.0319(12) 0.0427(13) 0.0001(10) 0.0067(10) 0.0026(10)
N3 0.067(2) 0.0396(13) 0.0486(13) 0.0064(10) 0.0055(12) 0.0006(12)
C4 0.075(2) 0.0351(14) 0.068(2) 0.0044(14) 0.014(2) -0.0071(15)
C5 0.060(2) 0.038(2) 0.068(2) -0.0012(14) 0.004(2) -0.0102(13)
C6 0.0481(14) 0.0397(13) 0.0369(12) 0.0019(10) -0.0026(10) 0.0012(11)
N7 0.0392(10) 0.0341(10) 0.0355(10) -0.0026(8) -0.0007(8) -0.0007(8)
C8 0.0510(15) 0.0377(13) 0.0418(13) 0.0001(10) -0.0054(11) -0.0091(11)
C9 0.0354(11) 0.0454(14) 0.0465(13) 0.0088(11) -0.0054(10) -0.0034(10)
C10 0.0371(11) 0.0377(12) 0.0380(11) 0.0034(10) -0.0044(9) 0.0020(9)
O11 0.0390(10) 0.0481(11) 0.0579(12) 0.0145(10) -0.0106(8) -0.0050(9)
O12 0.0460(10) 0.0407(10) 0.0540(11) 0.0120(9) -0.0110(9) -0.0020(9)
O1W 0.074(2) 0.084(2) 0.082(2) -0.033(2) 0.002(2) -0.011(2)
Cl1 0.0522(4) 0.0484(4) 0.0514(4) 0.0045(3) 0.0087(3) -0.0017(3)
O1A 0.083(8) 0.055(5) 0.073(9) 0.002(4) 0.031(5) -0.005(4)
O2A 0.088(7) 0.140(9) 0.099(8) -0.051(7) 0.016(4) 0.010(6)
O3A 0.067(9) 0.097(11) 0.146(16) -0.019(10) -0.005(7) 0.025(6)
O4A 0.079(11) 0.058(8) 0.064(8) 0.007(6) 0.004(7) -0.011(7)
O1B 0.057(6) 0.068(8) 0.239(31) -0.057(14) 0.052(11) -0.008(5)
O2B 0.159(22) 0.076(10) 0.031(6) -0.001(6) 0.017(8) -0.043(12)
O3B 0.175(18) 0.172(16) 0.063(7) 0.024(7) -0.036(8) 0.065(13)
O4B 0.101(17) 0.083(8) 0.100(8) 0.033(6) -0.024(9) -0.051(10)

loop_
_atom_site_label
_atom_site_type_symbol
_atom_site_fract_x
_atom_site_fract_y
_atom_site_fract_z
_atom_site_U_iso_or_equiv
_atom_site_thermal_displace_type
_atom_site_occupancy
_atom_site_calc_flag
_atom_site_refinement_flags
_atom_site_disorder_group
Cu1 Cu 0.73373(2) 0.52823(5) 0.18253(2) 0.03978(12) Uani 1 d . .
N1 N 0.7395(2) 0.7326(3) 0.12743(12) 0.0440(5) Uani 1 d . .
C2 C 0.6782(2) 0.7181(4) 0.07876(13) 0.0413(5) Uani 1 d . .
N3 N 0.6799(2) 0.8554(4) 0.04187(13) 0.0519(6) Uani 1 d . .
H3A H 0.6456(2) 0.8720(4) 0.00800(13) 0.062 Uiso 1 calc R .
C4 C 0.7467(3) 0.9658(5) 0.0680(2) 0.0590(9) Uani 1 d . .
H4A H 0.7640(3) 1.0720(5) 0.0524(2) 0.071 Uiso 1 calc R .
C5 C 0.7828(3) 0.8886(4) 0.1214(2) 0.0557(8) Uani 1 d . .
H5A H 0.8292(3) 0.9343(4) 0.1490(2) 0.067 Uiso 1 calc R .
C6 C 0.6198(2) 0.5642(4) 0.07315(13) 0.0420(6) Uani 1 d . .
H6A H 0.5757(2) 0.5459(4) 0.04001(13) 0.050 Uiso 1 calc R .
N7 N 0.6343(2) 0.4568(3) 0.11759(10) 0.0365(4) Uani 1 d . .
C8 C 0.5833(2) 0.2946(4) 0.11904(13) 0.0442(6) Uani 1 d . .
H8A H 0.6174(2) 0.2026(4) 0.10116(13) 0.053 Uiso 1 calc R .
H8B H 0.5244(2) 0.3065(4) 0.09455(13) 0.053 Uiso 1 calc R .
C9 C 0.5675(2) 0.2462(4) 0.18476(13) 0.0431(6) Uani 1 d . .
H9A H 0.5350(2) 0.3403(4) 0.20260(13) 0.052 Uiso 1 calc R .
H9B H 0.5286(2) 0.1441(4) 0.18384(13) 0.052 Uiso 1 calc R .
C10 C 0.6556(2) 0.2098(4) 0.22571(12) 0.0381(5) Uani 1 d . .
O11 O 0.72432(14) 0.3092(3) 0.22532(11) 0.0494(5) Uani 1 d . .
O12 O 0.65703(15) 0.0799(3) 0.26069(11) 0.0480(5) Uani 1 d . .
O1W O 0.6031(2) 0.6517(5) 0.2370(2) 0.0801(9) Uani 1 d . .
H1WA H 0.6503(2) 0.5800(5) 0.2588(2) 0.096 Uiso 1 d R .
H1WB H 0.5947(2) 0.7654(5) 0.2547(2) 0.096 Uiso 1 d R .
Cl1 Cl 0.58508(6) 0.14080(11) 0.91564(4) 0.0505(2) Uani 1 d . .
O1A O 0.6564(17) 0.1794(23) 0.8772(6) 0.069(4) Uani 0.44(7) d P 1
O2A O 0.5746(12) 0.2559(21) 0.9635(8) 0.109(4) Uani 0.65(7) d P 1
O3A O 0.5015(13) 0.1656(30) 0.8775(15) 0.104(6) Uani 0.46(7) d P 1
O4A O 0.5923(27) -0.0455(38) 0.9271(11) 0.067(7) Uani 0.47(10) d P 1
O1B O 0.6751(14) 0.1455(37) 0.9007(30) 0.119(12) Uani 0.56(7) d P 2
O2B O 0.5977(37) 0.2361(36) 0.9709(8) 0.088(9) Uani 0.35(7) d P 2
O3B O 0.5214(27) 0.1878(36) 0.8669(9) 0.140(9) Uani 0.54(7) d P 2
O4B O 0.5588(38) -0.0260(41) 0.9355(14) 0.097(8) Uani 0.53(10) d P 2

loop_
_atom_type_symbol
_atom_type_description
_atom_type_scat_dispersion_real
_atom_type_scat_dispersion_imag
_atom_type_scat_source
C C 0.0033 0.0016 'International Tables Vol C Tables 4.2.6.8 and 6.1.1.4'
H H 0.0000 0.0000 'International Tables Vol C Tables 4.2.6.8 and 6.1.1.4'
N N 0.0061 0.0033 'International Tables Vol C Tables 4.2.6.8 and 6.1.1.4'
O O 0.0106 0.0060 'International Tables Vol C Tables 4.2.6.8 and 6.1.1.4'
Cl Cl 0.1484 0.1585 'International Tables Vol C Tables 4.2.6.8 and 6.1.1.4'
Cu Cu 0.3201 1.2651 'International Tables Vol C Tables 4.2.6.8 and 6.1.1.4'

loop_
_geom_angle_atom_site_label_1
_geom_angle_atom_site_label_2
_geom_angle_atom_site_label_3
_geom_angle
_geom_angle_site_symmetry_1
_geom_angle_site_symmetry_3
_geom_angle_publ_flag
O11 Cu1 O12 87.98(10) . 4_655 ?
O11 Cu1 N1 171.61(10) . . ?
O12 Cu1 N1 98.07(11) 4_655 . ?
O11 Cu1 N7 91.19(9) . . ?
O12 Cu1 N7 171.88(9) 4_655 . ?
N1 Cu1 N7 82.00(10) . . ?
O11 Cu1 O1W 90.41(12) . . ?
O12 Cu1 O1W 103.31(10) 4_655 . ?
N1 Cu1 O1W 93.83(12) . . ?
N7 Cu1 O1W 84.77(10) . . ?
C2 N1 C5 106.2(3) . . ?
C2 N1 Cu1 110.6(2) . . ?
C5 N1 Cu1 143.2(2) . . ?
N1 C2 N3 111.5(3) . . ?
N1 C2 C6 118.6(3) . . ?
N3 C2 C6 129.9(3) . . ?
C2 N3 C4 107.3(3) . . ?
C5 C4 N3 106.3(3) . . ?
C4 C5 N1 108.8(3) . . ?
N7 C6 C2 114.3(3) . . ?
C6 N7 C8 121.8(2) . . ?
C6 N7 Cu1 114.4(2) . . ?
C8 N7 Cu1 123.8(2) . . ?
N7 C8 C9 110.9(2) . . ?
C10 C9 C8 113.7(2) . . ?
O12 C10 O11 121.4(2) . . ?
O12 C10 C9 117.8(2) . . ?
O11 C10 C9 120.7(2) . . ?
C10 O11 Cu1 128.7(2) . . ?
C10 O12 Cu1 120.6(2) . 4_645 ?
O4B Cl1 O3B 106.8(20) . . ?
O4B Cl1 O1B 112.8(32) . . ?
O3B Cl1 O1B 113.0(34) . . ?
O4B Cl1 O2B 103.0(17) . . ?
O3B Cl1 O2B 122.7(24) . . ?
O1B Cl1 O2B 98.2(27) . . ?
O2A Cl1 O1A 116.7(9) . . ?
O2A Cl1 O3A 101.7(13) . . ?
O1A Cl1 O3A 105.1(16) . . ?
O2A Cl1 O4A 120.6(11) . . ?
O1A Cl1 O4A 105.1(15) . . ?
O3A Cl1 O4A 106.0(19) . . ?

loop_
_geom_bond_atom_site_label_1
_geom_bond_atom_site_label_2
_geom_bond_distance
_geom_bond_site_symmetry_2
_geom_bond_publ_flag
Cu1 O11 1.940(2) . ?
Cu1 O12 1.961(2) 4_655 ?
Cu1 N1 1.988(3) . ?
Cu1 N7 2.002(2) . ?
Cu1 O1W 2.533(4) . ?
N1 C2 1.324(4) . ?
N1 C5 1.371(4) . ?
C2 N3 1.332(4) . ?
C2 C6 1.459(4) . ?
N3 C4 1.374(5) . ?
C4 C5 1.367(6) . ?
C6 N7 1.276(4) . ?
N7 C8 1.457(4) . ?
C8 C9 1.522(4) . ?
C9 C10 1.517(4) . ?
C10 O12 1.258(3) . ?
C10 O11 1.263(3) . ?
O12 Cu1 1.961(2) 4_645 ?
Cl1 O4B 1.422(14) . ?
Cl1 O3B 1.390(15) . ?
Cl1 O1B 1.386(13) . ?
Cl1 O2A 1.391(14) . ?
Cl1 O2B 1.41(2) . ?
Cl1 O1A 1.43(2) . ?
Cl1 O3A 1.42(2) . ?
Cl1 O4A 1.46(3) . ?
